data_1568773
loop_
_publ_author_name
'Duan, Yuefeng'
'Huang, Yuhang'
'Wang, Chongqing'
'Wang, Qian'
'Ge, Kai'
'Lu, Zhiyong'
'Wang, Huijie'
'Duan, Jingui'
'Bai, Junfeng'
'Jin, Wanqin'

_publ_section_title
;
 Formation and fine-tuning of metal--organic frameworks with carboxylic
 pincers for the recognition of a C2H2 tetramer and highly selective
 separation of C2H2/C2H4
;
_journal_issue 17
_journal_name_full 'Chemical Science'
_journal_page_first 4605
_journal_page_last 4611
_journal_paper_doi 10.1039/D3SC00877K
_journal_volume 14
_journal_year 2023
_chemical_formula_sum 'C26 H20 Cu F6 N8 O4 Ti'
_chemical_formula_weight 733.94
_space_group_crystal_system tetragonal
_space_group_IT_number 98
_space_group_name_Hall 'I 4bw 2bw'
_space_group_name_H-M_alt 'I 41 2 2'
_atom_sites_solution_hydrogens mixed
_audit_creation_method SHELXL-2018/3
_audit_update_record
;
2022-10-06 deposited with the CCDC.	2023-04-03 downloaded from the CCDC.
;
_cell_angle_alpha 90
_cell_angle_beta 90
_cell_angle_gamma 90
_cell_formula_units_Z 8
_cell_length_a 16.748(10)
_cell_length_b 16.748(10)
_cell_length_c 32.24(5)
_cell_measurement_reflns_used 1831
_cell_measurement_temperature 296(2)
_cell_measurement_theta_max 18.142
_cell_measurement_theta_min 2.262
_cell_volume 9043(16)
_computing_structure_refinement 'SHELXL-2018/3 (Sheldrick, 2018)'
_diffrn_ambient_temperature 296(2)
_diffrn_measured_fraction_theta_full 0.998
_diffrn_measured_fraction_theta_max 0.998
_diffrn_measurement_device_type 'Bruker Smart CCD'
_diffrn_radiation_type MoK\a
_diffrn_radiation_wavelength 0.71073
_diffrn_reflns_av_R_equivalents 0.1223
_diffrn_reflns_av_unetI/netI 0.1119
_diffrn_reflns_Laue_measured_fraction_full 0.998
_diffrn_reflns_Laue_measured_fraction_max 0.998
_diffrn_reflns_limit_h_max 10
_diffrn_reflns_limit_h_min -19
_diffrn_reflns_limit_k_max 19
_diffrn_reflns_limit_k_min -15
_diffrn_reflns_limit_l_max 38
_diffrn_reflns_limit_l_min -38
_diffrn_reflns_number 21915
_diffrn_reflns_point_group_measured_fraction_full 0.997
_diffrn_reflns_point_group_measured_fraction_max 0.997
_diffrn_reflns_theta_full 25.100
_diffrn_reflns_theta_max 25.100
_diffrn_reflns_theta_min 1.370
_exptl_absorpt_coefficient_mu 0.703
_exptl_crystal_colour purple
_exptl_crystal_density_diffrn 1.078
_exptl_crystal_description block
_exptl_crystal_F_000 2952
_exptl_crystal_size_max 0.120
_exptl_crystal_size_mid 0.100
_exptl_crystal_size_min 0.090
_refine_diff_density_max 0.350
_refine_diff_density_min -0.302
_refine_diff_density_rms 0.061
_refine_ls_abs_structure_details
;
 Refined as an inversion twin.
;
_refine_ls_abs_structure_Flack 0.99(4)
_refine_ls_extinction_method none
_refine_ls_goodness_of_fit_ref 1.045
_refine_ls_hydrogen_treatment constr
_refine_ls_matrix_type full
_refine_ls_number_parameters 199
_refine_ls_number_reflns 4024
_refine_ls_number_restraints 366
_refine_ls_restrained_S_all 1.075
_refine_ls_R_factor_all 0.1083
_refine_ls_R_factor_gt 0.0604
_refine_ls_shift/su_max 0.000
_refine_ls_shift/su_mean 0.000
_refine_ls_structure_factor_coef Fsqd
_refine_ls_weighting_details 'w=1/[\s^2^(Fo^2^)+(0.0400P)^2^] where P=(Fo^2^+2Fc^2^)/3'
_refine_ls_weighting_scheme calc
_refine_ls_wR_factor_gt 0.1118
_refine_ls_wR_factor_ref 0.1211
_reflns_Friedel_coverage 0.746
_reflns_Friedel_fraction_full 0.995
_reflns_Friedel_fraction_max 0.995
_reflns_number_gt 2310
_reflns_number_total 4024
_reflns_threshold_expression 'I > 2\s(I)'
_cod_data_source_file d3sc00877k2.cif
_cod_data_source_block as_CCDC1
_cod_depositor_comments 'Adding full bibliography for 1568769--1568774.cif.'
_cod_original_cell_volume 9043(18)
_cod_database_code 1568773
_shelx_shelxl_version_number 2018/3
_shelx_space_group_comment
;
The symmetry employed for this shelxl refinement is uniquely defined
by the following loop, which should always be used as a source of
symmetry information in preference to the above space-group names.
They are only intended as comments.
;
_shelx_estimated_absorpt_t_min 0.920
_shelx_estimated_absorpt_t_max 0.939
_platon_squeeze_void_probe_radius 1.20

loop_
_space_group_symop_operation_xyz
'x, y, z'
'-y, x+1/2, z+1/4'
'-x+1/2, -y+1/2, z+1/2'
'y+1/2, -x, z+3/4'
'x, -y+1/2, -z+1/4'
'y+1/2, x+1/2, -z+1/2'
'-x+1/2, y, -z+3/4'
'-y, -x, -z'
'x+1/2, y+1/2, z+1/2'
'-y+1/2, x+1, z+3/4'
'-x+1, -y+1, z+1'
'y+1, -x+1/2, z+5/4'
'x+1/2, -y+1, -z+3/4'
'y+1, x+1, -z+1'
'-x+1, y+1/2, -z+5/4'
'-y+1/2, -x+1/2, -z+1/2'

loop_
_atom_site_label
_atom_site_type_symbol
_atom_site_fract_x
_atom_site_fract_y
_atom_site_fract_z
_atom_site_U_iso_or_equiv
_atom_site_adp_type
_atom_site_occupancy
_atom_site_site_symmetry_order
_atom_site_calc_flag
_atom_site_refinement_flags_posn
_atom_site_refinement_flags_adp
_atom_site_refinement_flags_occupancy
_atom_site_disorder_assembly
_atom_site_disorder_group
C2 C 0.1827(3) 0.2616(2) 0.19740(15) 0.062(2) Uani 1 1 d G U . . .
C4 C 0.2470(3) 0.2113(3) 0.18974(13) 0.055(2) Uani 1 1 d G U . . .
H4 H 0.286798 0.226689 0.171285 0.066 Uiso 1 1 calc R U . . .
C3 C 0.2518(3) 0.1378(3) 0.20965(14) 0.0443(17) Uani 1 1 d G U . . .
C5 C 0.1923(3) 0.1147(2) 0.23723(14) 0.050(2) Uani 1 1 d G U . . .
H5 H 0.195548 0.065589 0.250556 0.059 Uiso 1 1 calc R U . . .
C6 C 0.1281(3) 0.1651(3) 0.24490(14) 0.053(2) Uani 1 1 d G U . . .
C7 C 0.1233(3) 0.2386(3) 0.22498(16) 0.068(2) Uani 1 1 d G U . . .
H7 H 0.080247 0.272286 0.230114 0.082 Uiso 1 1 calc R U . . .
C8 C 0.3676(5) 0.0839(5) 0.1701(2) 0.0425(18) Uani 1 1 d . U . . .
H8 H 0.367391 0.123960 0.150131 0.051 Uiso 1 1 calc R U . . .
C9 C 0.3978(5) -0.0207(5) 0.2036(3) 0.061(2) Uani 1 1 d . U . . .
H9 H 0.421290 -0.068767 0.211315 0.073 Uiso 1 1 calc R U . . .
C10 C 0.3384(5) 0.0173(5) 0.2249(3) 0.068(2) Uani 1 1 d . U . . .
H10 H 0.316625 0.001126 0.250070 0.082 Uiso 1 1 calc R U . . .
C11 C -0.0070(6) 0.1676(6) 0.2777(3) 0.089(3) Uani 1 1 d . U . . .
H11 H -0.031653 0.205558 0.261057 0.107 Uiso 1 1 calc R U . . .
C12 C 0.0815(5) 0.0891(5) 0.3067(2) 0.049(2) Uani 1 1 d . U . . .
H12 H 0.129098 0.062502 0.312254 0.058 Uiso 1 1 calc R U . . .
C13 C -0.0404(6) 0.1266(6) 0.3113(3) 0.073(3) Uani 1 1 d . U . . .
H13 H -0.093571 0.130197 0.319506 0.087 Uiso 1 1 calc R U . . .
Cu1 Cu 0.500000 0.000000 0.12543(4) 0.0373(3) Uani 1 2 d S TU P . .
F1 F 0.5297(2) 0.1384(2) 0.12661(15) 0.0536(11) Uani 1 1 d . U . . .
F2 F 0.4172(4) 0.250000 0.125000 0.080(2) Uani 1 2 d S TU P . .
F3 F 0.5285(3) 0.2475(3) 0.06714(13) 0.0902(16) Uani 1 1 d . U . . .
F4 F 0.6396(4) 0.250000 0.125000 0.105(3) Uani 1 2 d S TU P . .
N1 N 0.4176(4) 0.0229(3) 0.16898(17) 0.0373(16) Uani 1 1 d . U . . .
N2 N 0.3169(4) 0.0831(4) 0.20274(18) 0.0448(16) Uani 1 1 d . U . . .
N3 N 0.0700(4) 0.1399(4) 0.27460(19) 0.0547(18) Uani 1 1 d . U . . .
N4 N 0.0142(4) 0.0822(4) 0.32975(19) 0.0547(19) Uani 1 1 d . U . . .
Ti1 Ti 0.52876(11) 0.250000 0.125000 0.0413(5) Uani 1 2 d S TU P . .
C1 C 0.1737(8) 0.3416(7) 0.1755(3) 0.089(3) Uani 1 1 d . U . . .
O2 O 0.2347(4) 0.3634(4) 0.1535(2) 0.100(2) Uani 1 1 d . U . . .
H2A H 0.223832 0.408644 0.142952 0.150 Uiso 1 1 d R U . . .
O1 O 0.1189(6) 0.3832(6) 0.1835(3) 0.181(4) Uani 1 1 d . U . . .

loop_
_atom_site_aniso_label
_atom_site_aniso_U_11
_atom_site_aniso_U_22
_atom_site_aniso_U_33
_atom_site_aniso_U_23
_atom_site_aniso_U_13
_atom_site_aniso_U_12
C2 0.064(5) 0.067(5) 0.056(4) 0.013(4) 0.011(4) -0.003(4)
C4 0.059(5) 0.056(4) 0.050(4) 0.013(3) 0.003(4) 0.004(4)
C3 0.045(4) 0.054(4) 0.035(3) 0.007(3) -0.001(4) -0.002(4)
C5 0.051(5) 0.052(5) 0.045(4) 0.019(4) 0.009(4) 0.005(4)
C6 0.053(4) 0.061(5) 0.044(4) 0.015(4) 0.005(4) 0.009(4)
C7 0.061(5) 0.081(5) 0.064(5) 0.012(4) 0.010(4) 0.012(5)
C8 0.046(5) 0.045(5) 0.036(4) 0.010(4) 0.004(3) 0.005(4)
C9 0.064(5) 0.057(5) 0.061(4) 0.024(4) 0.019(4) 0.020(4)
C10 0.074(5) 0.067(6) 0.062(5) 0.021(4) 0.023(4) 0.016(4)
C11 0.076(6) 0.096(6) 0.096(6) 0.031(5) 0.013(5) 0.023(5)
C12 0.041(5) 0.060(5) 0.044(4) 0.004(4) 0.008(4) -0.001(4)
C13 0.054(5) 0.083(6) 0.081(5) 0.021(5) 0.012(4) 0.016(4)
Cu1 0.0448(8) 0.0350(7) 0.0323(5) 0.000 0.000 0.0018(6)
F1 0.064(3) 0.038(2) 0.059(2) -0.002(2) -0.005(3) 0.007(2)
F2 0.056(4) 0.063(5) 0.122(6) 0.010(5) 0.000 0.000
F3 0.149(5) 0.078(4) 0.044(2) -0.003(3) 0.007(3) 0.002(4)
F4 0.065(5) 0.103(6) 0.146(7) 0.005(6) 0.000 0.000
N1 0.042(4) 0.033(4) 0.037(3) 0.006(3) 0.006(3) 0.008(3)
N2 0.048(4) 0.048(4) 0.038(3) 0.015(3) 0.011(3) 0.004(3)
N3 0.043(4) 0.068(4) 0.052(4) 0.018(3) 0.008(3) 0.013(3)
N4 0.044(5) 0.071(4) 0.049(4) 0.007(3) -0.003(3) 0.010(4)
Ti1 0.0494(14) 0.0394(12) 0.0352(10) -0.0020(11) 0.000 0.000
C1 0.090(7) 0.084(6) 0.094(6) 0.022(5) 0.019(5) 0.015(5)
O2 0.113(6) 0.087(5) 0.099(5) 0.030(4) 0.029(5) 0.009(5)
O1 0.165(9) 0.155(9) 0.225(9) 0.069(8) 0.076(8) 0.066(6)

loop_
_atom_type_symbol
_atom_type_description
_atom_type_scat_dispersion_real
_atom_type_scat_dispersion_imag
_atom_type_scat_source
C C 0.0033 0.0016 'International Tables Vol C Tables 4.2.6.8 and 6.1.1.4'
H H 0.0000 0.0000 'International Tables Vol C Tables 4.2.6.8 and 6.1.1.4'
Cu Cu 0.3201 1.2651 'International Tables Vol C Tables 4.2.6.8 and 6.1.1.4'
N N 0.0061 0.0033 'International Tables Vol C Tables 4.2.6.8 and 6.1.1.4'
O O 0.0106 0.0060 'International Tables Vol C Tables 4.2.6.8 and 6.1.1.4'
Ti Ti 0.2776 0.4457 'International Tables Vol C Tables 4.2.6.8 and 6.1.1.4'
F F 0.0171 0.0103 'International Tables Vol C Tables 4.2.6.8 and 6.1.1.4'

loop_
_geom_angle_atom_site_label_1
_geom_angle_atom_site_label_2
_geom_angle_atom_site_label_3
_geom_angle
_geom_angle_site_symmetry_1
_geom_angle_site_symmetry_3
_geom_angle_publ_flag
C4 C2 C7 120.0 . . ?
C4 C2 C1 121.9(6) . . ?
C7 C2 C1 118.1(6) . . ?
C3 C4 C2 120.0 . . ?
C3 C4 H4 120.0 . . ?
C2 C4 H4 120.0 . . ?
C4 C3 C5 120.0 . . ?
C4 C3 N2 122.3(4) . . ?
C5 C3 N2 117.7(4) . . ?
C6 C5 C3 120.0 . . ?
C6 C5 H5 120.0 . . ?
C3 C5 H5 120.0 . . ?
C5 C6 C7 120.0 . . ?
C5 C6 N3 117.8(4) . . ?
C7 C6 N3 122.2(4) . . ?
C6 C7 C2 120.0 . . ?
C6 C7 H7 120.0 . . ?
C2 C7 H7 120.0 . . ?
N1 C8 N2 114.3(7) . . ?
N1 C8 H8 122.8 . . ?
N2 C8 H8 122.8 . . ?
C10 C9 N1 109.7(7) . . ?
C10 C9 H9 125.2 . . ?
N1 C9 H9 125.2 . . ?
N2 C10 C9 107.8(7) . . ?
N2 C10 H10 126.1 . . ?
C9 C10 H10 126.1 . . ?
N3 C11 C13 105.5(8) . . ?
N3 C11 H11 127.2 . . ?
C13 C11 H11 127.2 . . ?
N4 C12 N3 110.7(8) . . ?
N4 C12 H12 124.6 . . ?
N3 C12 H12 124.6 . . ?
N4 C13 C11 110.3(9) . . ?
N4 C13 H13 124.9 . . ?
C11 C13 H13 124.9 . . ?
N1 Cu1 N1 91.1(3) 11_544 . ?
N1 Cu1 N4 175.5(3) 11_544 10_544 ?
N1 Cu1 N4 91.1(2) . 10_544 ?
N1 Cu1 N4 91.1(2) 11_544 4_554 ?
N1 Cu1 N4 175.5(3) . 4_554 ?
N4 Cu1 N4 87.0(4) 10_544 4_554 ?
N1 Cu1 F1 86.9(2) 11_544 11_544 ?
N1 Cu1 F1 91.8(2) . 11_544 ?
N4 Cu1 F1 89.1(2) 10_544 11_544 ?
N4 Cu1 F1 92.2(2) 4_554 11_544 ?
N1 Cu1 F1 91.8(2) 11_544 . ?
N1 Cu1 F1 86.9(2) . . ?
N4 Cu1 F1 92.3(2) 10_544 . ?
N4 Cu1 F1 89.1(2) 4_554 . ?
F1 Cu1 F1 178.2(2) 11_544 . ?
Ti1 F1 Cu1 167.2(2) . . ?
C8 N1 C9 103.7(6) . . ?
C8 N1 Cu1 127.0(5) . . ?
C9 N1 Cu1 129.3(5) . . ?
C8 N2 C10 104.4(6) . . ?
C8 N2 C3 126.1(6) . . ?
C10 N2 C3 129.3(6) . . ?
C12 N3 C11 106.8(7) . . ?
C12 N3 C6 127.0(7) . . ?
C11 N3 C6 126.0(7) . . ?
C13 N4 C12 106.4(8) . . ?
C13 N4 Cu1 128.8(6) . 2_545 ?
C12 N4 Cu1 123.5(6) . 2_545 ?
F4 Ti1 F3 90.15(17) . 5 ?
F4 Ti1 F3 90.15(17) . . ?
F3 Ti1 F3 179.7(3) 5 . ?
F4 Ti1 F2 180.0 . . ?
F3 Ti1 F2 89.85(17) 5 . ?
F3 Ti1 F2 89.85(17) . . ?
F4 Ti1 F1 89.53(13) . . ?
F3 Ti1 F1 89.7(2) 5 . ?
F3 Ti1 F1 90.3(2) . . ?
F2 Ti1 F1 90.47(13) . . ?
F4 Ti1 F1 89.53(13) . 5 ?
F3 Ti1 F1 90.3(2) 5 5 ?
F3 Ti1 F1 89.7(2) . 5 ?
F2 Ti1 F1 90.47(13) . 5 ?
F1 Ti1 F1 179.1(3) . 5 ?
O1 C1 O2 124.5(11) . . ?
O1 C1 C2 119.7(11) . . ?
O2 C1 C2 115.0(9) . . ?
C1 O2 H2A 107.4 . . ?

loop_
_geom_bond_atom_site_label_1
_geom_bond_atom_site_label_2
_geom_bond_distance
_geom_bond_site_symmetry_2
_geom_bond_publ_flag
C2 C4 1.3900 . ?
C2 C7 1.3900 . ?
C2 C1 1.522(11) . ?
C4 C3 1.3900 . ?
C4 H4 0.9300 . ?
C3 C5 1.3900 . ?
C3 N2 1.441(7) . ?
C5 C6 1.3900 . ?
C5 H5 0.9300 . ?
C6 C7 1.3900 . ?
C6 N3 1.428(7) . ?
C7 H7 0.9300 . ?
C8 N1 1.321(8) . ?
C8 N2 1.353(9) . ?
C8 H8 0.9300 . ?
C9 C10 1.366(10) . ?
C9 N1 1.373(9) . ?
C9 H9 0.9300 . ?
C10 N2 1.362(9) . ?
C10 H10 0.9300 . ?
C11 N3 1.374(11) . ?
C11 C13 1.398(12) . ?
C11 H11 0.9300 . ?
C12 N4 1.354(9) . ?
C12 N3 1.354(9) . ?
C12 H12 0.9300 . ?
C13 N4 1.321(10) . ?
C13 H13 0.9300 . ?
Cu1 N1 2.006(6) 11_544 ?
Cu1 N1 2.006(6) . ?
Cu1 N4 2.031(7) 10_544 ?
Cu1 N4 2.031(7) 4_554 ?
Cu1 F1 2.371(4) 11_544 ?
Cu1 F1 2.371(4) . ?
F1 Ti1 1.869(4) . ?
F2 Ti1 1.869(7) . ?
F3 Ti1 1.866(5) . ?
F4 Ti1 1.856(7) . ?
C1 O1 1.181(11) . ?
C1 O2 1.297(12) . ?
O2 H2A 0.8499 . ?

loop_
_geom_torsion_atom_site_label_1
_geom_torsion_atom_site_label_2
_geom_torsion_atom_site_label_3
_geom_torsion_atom_site_label_4
_geom_torsion
_geom_torsion_site_symmetry_1
_geom_torsion_site_symmetry_2
_geom_torsion_site_symmetry_3
_geom_torsion_site_symmetry_4
_geom_torsion_publ_flag
C7 C2 C4 C3 0.0 . . . . ?
C1 C2 C4 C3 -178.4(7) . . . . ?
C2 C4 C3 C5 0.0 . . . . ?
C2 C4 C3 N2 179.7(5) . . . . ?
C4 C3 C5 C6 0.0 . . . . ?
N2 C3 C5 C6 -179.7(5) . . . . ?
C3 C5 C6 C7 0.0 . . . . ?
C3 C5 C6 N3 -177.8(5) . . . . ?
C5 C6 C7 C2 0.0 . . . . ?
N3 C6 C7 C2 177.7(5) . . . . ?
C4 C2 C7 C6 0.0 . . . . ?
C1 C2 C7 C6 178.4(7) . . . . ?
N1 C9 C10 N2 3.4(10) . . . . ?
N3 C11 C13 N4 5.2(11) . . . . ?
N2 C8 N1 C9 -0.1(9) . . . . ?
N2 C8 N1 Cu1 178.3(5) . . . . ?
C10 C9 N1 C8 -2.0(9) . . . . ?
C10 C9 N1 Cu1 179.6(6) . . . . ?
N1 C8 N2 C10 2.1(10) . . . . ?
N1 C8 N2 C3 -174.0(6) . . . . ?
C9 C10 N2 C8 -3.3(10) . . . . ?
C9 C10 N2 C3 172.7(7) . . . . ?
C4 C3 N2 C8 -18.6(9) . . . . ?
C5 C3 N2 C8 161.1(6) . . . . ?
C4 C3 N2 C10 166.2(7) . . . . ?
C5 C3 N2 C10 -14.1(10) . . . . ?
N4 C12 N3 C11 1.2(10) . . . . ?
N4 C12 N3 C6 176.7(6) . . . . ?
C13 C11 N3 C12 -3.7(10) . . . . ?
C13 C11 N3 C6 -179.3(7) . . . . ?
C5 C6 N3 C12 25.7(9) . . . . ?
C7 C6 N3 C12 -152.0(6) . . . . ?
C5 C6 N3 C11 -159.6(7) . . . . ?
C7 C6 N3 C11 22.6(10) . . . . ?
C11 C13 N4 C12 -4.5(11) . . . . ?
C11 C13 N4 Cu1 -172.0(7) . . . 2_545 ?
N3 C12 N4 C13 2.0(10) . . . . ?
N3 C12 N4 Cu1 170.4(5) . . . 2_545 ?
Cu1 F1 Ti1 F4 -168.8(12) . . . . ?
Cu1 F1 Ti1 F3 101.1(12) . . . 5 ?
Cu1 F1 Ti1 F3 -78.6(12) . . . . ?
Cu1 F1 Ti1 F2 11.2(12) . . . . ?
C4 C2 C1 O1 -178.7(10) . . . . ?
C7 C2 C1 O1 2.9(15) . . . . ?
C4 C2 C1 O2 -8.3(12) . . . . ?
C7 C2 C1 O2 173.4(7) . . . . ?

loop_
_platon_squeeze_void_nr
_platon_squeeze_void_average_x
_platon_squeeze_void_average_y
_platon_squeeze_void_average_z
_platon_squeeze_void_volume
_platon_squeeze_void_count_electrons
_platon_squeeze_void_content
1 -0.011 0.009 -0.002 4128 1148 ' '
